data_7156174
loop_
_publ_author_name
'Ma, Shanshan'
'Yu, Aimin'
'Meng, Xiangtai'

_publ_section_title
;
 Phosphine-catalyzed [4 + 2] annulation of \g-benzyl allenoates: facile
 synthesis of benzothieno[3,2-b]pyran derivatives.
;
_journal_issue 16
_journal_name_full 'Organic &amp; biomolecular chemistry'
_journal_page_first 2885
_journal_page_last 2892
_journal_paper_doi 10.1039/c8ob00004b
_journal_volume 16
_journal_year 2018
_chemical_formula_moiety 'C26 H25.12 O5 S'
_chemical_formula_sum 'C26 H25.12 O5 S'
_chemical_formula_weight 449.64
_space_group_crystal_system monoclinic
_space_group_IT_number 15
_space_group_name_Hall '-I 2ya'
_space_group_name_H-M_alt 'I 1 2/a 1'
_symmetry_space_group_name_Hall '-I 2ya'
_symmetry_space_group_name_H-M 'I 1 2/a 1'
_atom_sites_solution_hydrogens geom
_atom_sites_solution_primary direct
_audit_creation_date 2017-12-12
_audit_creation_method
;
Olex2 1.2-beta
(compiled 2017.08.10 svn.r3458 for OlexSys, GUI svn.r5381)
;
_audit_update_record
;
2017-12-12 deposited with the CCDC.
2018-03-27 downloaded from the CCDC.
;
_cell_angle_alpha 90
_cell_angle_beta 110.362(13)
_cell_angle_gamma 90
_cell_formula_units_Z 8
_cell_length_a 20.187(2)
_cell_length_b 12.8111(15)
_cell_length_c 19.386(3)
_cell_measurement_reflns_used 2573
_cell_measurement_temperature 293(2)
_cell_measurement_theta_max 31.1540
_cell_measurement_theta_min 2.3370
_cell_volume 4700.3(11)
_computing_cell_refinement 'CrysAlisPro 1.171.39.7e (Rigaku OD, 2015)'
_computing_data_collection 'CrysAlisPro 1.171.39.7e (Rigaku OD, 2015)'
_computing_data_reduction 'CrysAlisPro 1.171.39.7e (Rigaku OD, 2015)'
_computing_molecular_graphics 'Olex2 (Dolomanov et al., 2009)'
_computing_publication_material 'Olex2 (Dolomanov et al., 2009)'
_computing_structure_refinement 'ShelXL (Sheldrick, 2015)'
_computing_structure_solution 'ShelXT (Sheldrick, 2015)'
_diffrn_ambient_temperature 293(2)
_diffrn_detector 'CCD plate'
_diffrn_measured_fraction_theta_full 0.999
_diffrn_measured_fraction_theta_max 0.999
_diffrn_measurement_details
;
List of Runs (angles in degrees, time in seconds):

  # Type    Start    End  Width  t~exp~   \w     \q     \k     \f   Frames
#--------------------------------------------------------------------------
  1  \w    -75.00 120.00   1.00    8.00    --   30.00  54.00   0.00  195
  2  \w    -31.00  32.00   1.00    8.00    --   30.00  54.00 120.00   63
;
_diffrn_measurement_device 'abstract diffractometer'
_diffrn_measurement_device_type 'dtrek-CrysAlisPro-abstract goniometer imported rigaku-d*trek images'
_diffrn_measurement_method '\w scans'
_diffrn_orient_matrix_type 'CrysAlisPro convention (1999,Acta A55,543-557)'
_diffrn_orient_matrix_UB_11 -0.0371741000
_diffrn_orient_matrix_UB_12 0.0067343000
_diffrn_orient_matrix_UB_13 -0.0117906000
_diffrn_orient_matrix_UB_21 0.0049048000
_diffrn_orient_matrix_UB_22 0.0493615000
_diffrn_orient_matrix_UB_23 0.0176195000
_diffrn_orient_matrix_UB_31 0.0004736000
_diffrn_orient_matrix_UB_32 0.0241177000
_diffrn_orient_matrix_UB_33 -0.0327705000
_diffrn_radiation_monochromator graphite
_diffrn_radiation_probe x-ray
_diffrn_radiation_type MoK\a
_diffrn_radiation_wavelength 0.71073
_diffrn_reflns_av_R_equivalents 0.0443
_diffrn_reflns_av_unetI/netI 0.0616
_diffrn_reflns_Laue_measured_fraction_full 0.999
_diffrn_reflns_Laue_measured_fraction_max 0.999
_diffrn_reflns_limit_h_max 24
_diffrn_reflns_limit_h_min -21
_diffrn_reflns_limit_k_max 12
_diffrn_reflns_limit_k_min -15
_diffrn_reflns_limit_l_max 23
_diffrn_reflns_limit_l_min -23
_diffrn_reflns_number 9363
_diffrn_reflns_point_group_measured_fraction_full 0.999
_diffrn_reflns_point_group_measured_fraction_max 0.999
_diffrn_reflns_theta_full 25.010
_diffrn_reflns_theta_max 25.010
_diffrn_reflns_theta_min 1.920
_diffrn_source 'fine-focus sealed X-ray tube'
_diffrn_source_type 'Enhance (Mo) X-ray Source'
_exptl_absorpt_coefficient_mu 0.172
_exptl_absorpt_correction_T_max 1.00000
_exptl_absorpt_correction_T_min 0.58611
_exptl_absorpt_correction_type multi-scan
_exptl_absorpt_process_details
;
CrysAlisPro 1.171.39.7e (Rigaku Oxford Diffraction, 2015)
Empirical absorption correction using spherical harmonics,
 implemented in SCALE3 ABSPACK scaling algorithm.
;
_exptl_crystal_density_diffrn 1.271
_exptl_crystal_description block
_exptl_crystal_F_000 1897
_refine_diff_density_max 0.446
_refine_diff_density_min -0.316
_refine_diff_density_rms 0.097
_refine_ls_extinction_method none
_refine_ls_goodness_of_fit_ref 1.106
_refine_ls_hydrogen_treatment constr
_refine_ls_matrix_type full
_refine_ls_number_parameters 291
_refine_ls_number_reflns 4152
_refine_ls_number_restraints 18
_refine_ls_restrained_S_all 1.114
_refine_ls_R_factor_all 0.0959
_refine_ls_R_factor_gt 0.0587
_refine_ls_shift/su_max 0.000
_refine_ls_shift/su_mean 0.000
_refine_ls_structure_factor_coef Fsqd
_refine_ls_weighting_details 'w=1/[\s^2^(Fo^2^)+(0.0982P)^2^+0.3570P] where P=(Fo^2^+2Fc^2^)/3'
_refine_ls_weighting_scheme calc
_refine_ls_wR_factor_gt 0.1527
_refine_ls_wR_factor_ref 0.1989
_reflns_Friedel_coverage 0.000
_reflns_number_gt 2806
_reflns_number_total 4152
_reflns_threshold_expression 'I > 2\s(I)'
_cod_data_source_file c8ob00004b2.cif
_cod_data_source_block 1
_cod_depositor_comments 'Adding full bibliography for 7156174--7156175.cif.'
_cod_original_cell_volume 4700.1(10)
_cod_database_code 7156174
_shelx_shelxl_version_number 2014/7
_shelx_space_group_comment
;
The symmetry employed for this shelxl refinement is uniquely defined
by the following loop, which should always be used as a source of
symmetry information in preference to the above space-group names.
They are only intended as comments.
;
_reflns_odcompleteness_completeness 88.63
_reflns_odcompleteness_iscentric 1
_reflns_odcompleteness_theta 33.01
_olex2_refinement_description
;
1. Fixed Uiso
 At 1.2 times of:
  All C(H) groups, All C(H,H) groups
 At 1.5 times of:
  All C(H,H,H) groups
2. Uiso/Uaniso restraints and constraints
Uanis(C25) \\sim Ueq, Uanis(C26) \\sim Ueq, Uanis(C27) \\sim Ueq: with sigma of
0.01 and sigma for terminal atoms of 0.01
Uanis(C25) = Uanis(C26) = Uanis(C27)
3. Others
 Sof(C26)=Sof(H26A)=Sof(H26B)=Sof(H26C)=1-FVAR(1)
 Sof(H25A)=Sof(H25B)=Sof(C27)=Sof(H27A)=Sof(H27B)=Sof(H27C)=FVAR(1)
4.a Ternary CH refined with riding coordinates:
 C7(H7)
4.b Secondary CH2 refined with riding coordinates:
 C22(H22A,H22B), C23(H23A,H23B), C2(H2A,H2B), C25(H25A,H25B)
4.c Aromatic/amide H refined with riding coordinates:
 C20(H20), C18(H18), C10(H10), C17(H17), C14(H14), C11(H11), C12(H12), C13(H13)
4.d Idealised Me refined as rotating group:
 C21(H21A,H21B,H21C), C1(H1A,H1B,H1C), C27(H27A,H27B,H27C), C26(H26A,H26B,H26C)
;
_olex2_submission_special_instructions 'No special instructions were received'
_oxdiff_exptl_absorpt_empirical_details
;
Empirical correction (ABSPACK) includes:
- Absorption correction using spherical harmonics
- Frame scaling
;
_oxdiff_exptl_absorpt_empirical_full_max 1.539
_oxdiff_exptl_absorpt_empirical_full_min 0.773

loop_
_space_group_symop_operation_xyz
'x, y, z'
'-x+1/2, y, -z'
'x+1/2, y+1/2, z+1/2'
'-x+1, y+1/2, -z+1/2'
'-x, -y, -z'
'x-1/2, -y, z'
'-x+1/2, -y+1/2, -z+1/2'
'x, -y+1/2, z+1/2'

loop_
_atom_site_label
_atom_site_type_symbol
_atom_site_fract_x
_atom_site_fract_y
_atom_site_fract_z
_atom_site_U_iso_or_equiv
_atom_site_adp_type
_atom_site_occupancy
_atom_site_site_symmetry_order
_atom_site_calc_flag
_atom_site_refinement_flags_posn
_atom_site_refinement_flags_adp
_atom_site_refinement_flags_occupancy
_atom_site_disorder_assembly
_atom_site_disorder_group
S1 S 0.54957(4) 0.88080(7) 0.53480(5) 0.0496(3) Uani 1 1 d . . . . .
O5 O 0.61849(10) 0.64065(16) 0.66181(11) 0.0417(5) Uani 1 1 d . . . . .
O1 O 0.78017(13) 0.91288(19) 0.64638(14) 0.0606(7) Uani 1 1 d . . . . .
O2 O 0.69067(13) 0.9486(2) 0.54390(17) 0.0782(9) Uani 1 1 d . . . . .
O4 O 0.60118(15) 0.3032(2) 0.65021(18) 0.0839(10) Uani 1 1 d . . . . .
O3 O 0.70813(15) 0.3702(2) 0.6783(2) 0.0957(11) Uani 1 1 d . . . . .
C6 C 0.58008(15) 0.7157(2) 0.61536(17) 0.0377(7) Uani 1 1 d . . . . .
C5 C 0.61071(16) 0.7908(2) 0.58739(17) 0.0399(7) Uani 1 1 d . . . . .
C15 C 0.50591(16) 0.7262(2) 0.59654(17) 0.0398(7) Uani 1 1 d . . . . .
C7 C 0.68048(15) 0.6101(2) 0.64547(17) 0.0401(7) Uani 1 1 d . . . . .
H7 H 0.7110 0.5698 0.6875 0.048 Uiso 1 1 calc R . . . .
C9 C 0.79923(15) 0.6863(2) 0.65286(17) 0.0401(7) Uani 1 1 d . . . . .
C20 C 0.45785(16) 0.6611(3) 0.61428(18) 0.0443(8) Uani 1 1 d . . . . .
H20 H 0.4741 0.6033 0.6444 0.053 Uiso 1 1 calc R . . . .
C8 C 0.72272(16) 0.7036(2) 0.63579(17) 0.0393(7) Uani 1 1 d . . . . .
C19 C 0.38686(17) 0.6834(3) 0.5868(2) 0.0497(9) Uani 1 1 d . . . . .
C16 C 0.48188(16) 0.8138(2) 0.55200(19) 0.0449(8) Uani 1 1 d . . . . .
C4 C 0.68712(15) 0.7915(2) 0.60645(17) 0.0397(7) Uani 1 1 d . . . . .
C18 C 0.36466(17) 0.7726(3) 0.5436(2) 0.0566(10) Uani 1 1 d . . . . .
H18 H 0.3168 0.7888 0.5262 0.068 Uiso 1 1 calc R . . . .
C22 C 0.65931(18) 0.5388(2) 0.57862(18) 0.0471(8) Uani 1 1 d . . . . .
H22A H 0.6352 0.5799 0.5351 0.057 Uiso 1 1 calc R . . . .
H22B H 0.7018 0.5103 0.5732 0.057 Uiso 1 1 calc R . . . .
C3 C 0.71931(17) 0.8916(3) 0.5945(2) 0.0461(8) Uani 1 1 d . . . . .
C23 C 0.61160(18) 0.4490(3) 0.5827(2) 0.0519(9) Uani 1 1 d . . . . .
H23A H 0.5704 0.4772 0.5911 0.062 Uiso 1 1 calc R . . . .
H23B H 0.5954 0.4131 0.5358 0.062 Uiso 1 1 calc R . . . .
C10 C 0.84059(17) 0.6438(3) 0.71974(18) 0.0467(8) Uani 1 1 d . . . . .
H10 H 0.8200 0.6255 0.7542 0.056 Uiso 1 1 calc R . . . .
C17 C 0.41049(17) 0.8380(3) 0.5255(2) 0.0555(9) Uani 1 1 d . . . . .
H17 H 0.3939 0.8966 0.4963 0.067 Uiso 1 1 calc R . . . .
C14 C 0.83189(17) 0.7095(3) 0.6022(2) 0.0542(9) Uani 1 1 d . . . . .
H14 H 0.8052 0.7375 0.5567 0.065 Uiso 1 1 calc R . . . .
C11 C 0.91193(18) 0.6283(3) 0.7356(2) 0.0557(9) Uani 1 1 d . . . . .
H11 H 0.9394 0.6017 0.7813 0.067 Uiso 1 1 calc R . . . .
C24 C 0.6468(2) 0.3717(3) 0.6421(2) 0.0567(10) Uani 1 1 d . . . . .
C12 C 0.94268(18) 0.6518(3) 0.6852(2) 0.0622(10) Uani 1 1 d . . . . .
H12 H 0.9908 0.6405 0.6963 0.075 Uiso 1 1 calc R . . . .
C21 C 0.33352(19) 0.6129(3) 0.6008(2) 0.0699(12) Uani 1 1 d . . . . .
H21A H 0.3053 0.5802 0.5556 0.105 Uiso 1 1 calc GR . . . .
H21B H 0.3036 0.6531 0.6199 0.105 Uiso 1 1 calc GR . . . .
H21C H 0.3575 0.5604 0.6359 0.105 Uiso 1 1 calc GR . . . .
C13 C 0.90287(19) 0.6919(3) 0.6181(2) 0.0656(11) Uani 1 1 d . . . . .
H13 H 0.9237 0.7071 0.5834 0.079 Uiso 1 1 calc R . . . .
C2 C 0.8175(2) 1.0060(3) 0.6370(3) 0.0751(13) Uani 1 1 d . . . . .
H2A H 0.8133 1.0132 0.5858 0.090 Uiso 1 1 calc R . . . .
H2B H 0.7971 1.0674 0.6510 0.090 Uiso 1 1 calc R . . . .
C1 C 0.8916(3) 0.9968(5) 0.6830(3) 0.115(2) Uani 1 1 d . . . . .
H1A H 0.9133 0.9423 0.6643 0.172 Uiso 1 1 calc GR . . . .
H1B H 0.8952 0.9805 0.7325 0.172 Uiso 1 1 calc GR . . . .
H1C H 0.9153 1.0617 0.6825 0.172 Uiso 1 1 calc GR . . . .
C25 C 0.6295(3) 0.2226(4) 0.7063(3) 0.1082(16) Uani 1 1 d . U . . .
H25A H 0.6763 0.2020 0.7084 0.130 Uiso 0.561(8) 1 calc R . P A 1
H25B H 0.6327 0.2490 0.7543 0.130 Uiso 0.561(8) 1 calc R . P A 1
C27 C 0.5823(6) 0.1349(7) 0.6867(6) 0.1082(16) Uani 0.561(8) 1 d . U P A 1
H27A H 0.5353 0.1573 0.6811 0.162 Uiso 0.561(8) 1 calc GR . P A 1
H27B H 0.5975 0.0830 0.7247 0.162 Uiso 0.561(8) 1 calc GR . P A 1
H27C H 0.5825 0.1058 0.6411 0.162 Uiso 0.561(8) 1 calc GR . P A 1
C26 C 0.6379(8) 0.1337(9) 0.6771(7) 0.1082(16) Uani 0.439(8) 1 d . U P A 2
H26A H 0.5934 0.1114 0.6422 0.162 Uiso 0.439(8) 1 calc GR . P A 2
H26B H 0.6549 0.0820 0.7151 0.162 Uiso 0.439(8) 1 calc GR . P A 2
H26C H 0.6715 0.1424 0.6526 0.162 Uiso 0.439(8) 1 calc GR . P A 2

loop_
_atom_site_aniso_label
_atom_site_aniso_U_11
_atom_site_aniso_U_22
_atom_site_aniso_U_33
_atom_site_aniso_U_23
_atom_site_aniso_U_13
_atom_site_aniso_U_12
S1 0.0346(5) 0.0468(6) 0.0611(6) 0.0143(4) 0.0086(4) 0.0057(3)
O5 0.0351(12) 0.0467(13) 0.0433(13) 0.0118(10) 0.0136(10) 0.0064(9)
O1 0.0548(16) 0.0580(16) 0.0575(16) 0.0076(12) 0.0049(13) -0.0176(12)
O2 0.0477(16) 0.0724(19) 0.098(2) 0.0474(17) 0.0051(15) -0.0034(13)
O4 0.0676(19) 0.0665(19) 0.108(3) 0.0350(16) 0.0177(18) -0.0050(14)
O3 0.0537(19) 0.087(2) 0.133(3) 0.049(2) 0.016(2) 0.0082(15)
C6 0.0355(17) 0.0381(18) 0.0374(17) 0.0017(13) 0.0099(14) 0.0048(13)
C5 0.0346(17) 0.0398(18) 0.0418(18) 0.0047(14) 0.0087(14) 0.0054(13)
C15 0.0327(16) 0.0447(19) 0.0381(18) -0.0033(14) 0.0075(14) 0.0003(13)
C7 0.0303(16) 0.0437(19) 0.0429(19) 0.0099(14) 0.0082(14) 0.0080(13)
C9 0.0326(17) 0.0446(19) 0.0385(18) 0.0017(14) 0.0067(14) 0.0034(13)
C20 0.0411(19) 0.047(2) 0.0423(19) -0.0020(14) 0.0119(16) -0.0025(14)
C8 0.0319(16) 0.0504(19) 0.0328(17) 0.0071(14) 0.0079(14) 0.0035(13)
C19 0.0384(19) 0.061(2) 0.051(2) -0.0104(17) 0.0169(17) -0.0088(15)
C16 0.0329(17) 0.048(2) 0.048(2) 0.0000(15) 0.0072(15) 0.0029(13)
C4 0.0316(16) 0.0496(19) 0.0364(17) 0.0056(14) 0.0102(14) 0.0017(13)
C18 0.0267(17) 0.065(3) 0.072(3) -0.0089(19) 0.0105(17) 0.0024(15)
C22 0.050(2) 0.049(2) 0.0423(19) 0.0053(15) 0.0165(17) 0.0068(15)
C3 0.0356(18) 0.047(2) 0.055(2) 0.0100(16) 0.0145(17) 0.0040(14)
C23 0.050(2) 0.050(2) 0.052(2) -0.0012(16) 0.0116(18) 0.0018(15)
C10 0.0420(19) 0.053(2) 0.0393(19) 0.0041(15) 0.0067(16) 0.0036(15)
C17 0.0351(19) 0.054(2) 0.068(3) 0.0028(18) 0.0065(18) 0.0098(15)
C14 0.0381(19) 0.076(3) 0.046(2) 0.0125(17) 0.0113(17) 0.0050(16)
C11 0.039(2) 0.059(2) 0.055(2) 0.0025(17) -0.0022(18) 0.0055(15)
C24 0.048(2) 0.049(2) 0.076(3) 0.0041(18) 0.025(2) 0.0033(16)
C12 0.0285(18) 0.074(3) 0.075(3) -0.004(2) 0.0065(19) 0.0036(16)
C21 0.044(2) 0.094(3) 0.072(3) 0.002(2) 0.021(2) -0.0152(19)
C13 0.043(2) 0.091(3) 0.064(3) 0.002(2) 0.021(2) -0.0018(19)
C2 0.070(3) 0.059(3) 0.087(3) 0.004(2) 0.016(2) -0.027(2)
C1 0.078(4) 0.141(5) 0.098(4) 0.026(3) -0.003(3) -0.051(3)
C25 0.113(3) 0.078(3) 0.114(3) 0.034(2) 0.015(3) -0.008(2)
C27 0.113(3) 0.078(3) 0.114(3) 0.034(2) 0.015(3) -0.008(2)
C26 0.113(3) 0.078(3) 0.114(3) 0.034(2) 0.015(3) -0.008(2)

loop_
_atom_type_symbol
_atom_type_description
_atom_type_scat_dispersion_real
_atom_type_scat_dispersion_imag
_atom_type_scat_source
C C 0.0033 0.0016 'International Tables Vol C Tables 4.2.6.8 and 6.1.1.4'
H H 0.0000 0.0000 'International Tables Vol C Tables 4.2.6.8 and 6.1.1.4'
O O 0.0106 0.0060 'International Tables Vol C Tables 4.2.6.8 and 6.1.1.4'
S S 0.1246 0.1234 'International Tables Vol C Tables 4.2.6.8 and 6.1.1.4'

loop_
_geom_angle_atom_site_label_1
_geom_angle_atom_site_label_2
_geom_angle_atom_site_label_3
_geom_angle
C5 S1 C16 90.29(15)
C6 O5 C7 112.5(2)
C3 O1 C2 117.4(3)
C24 O4 C25 116.7(4)
O5 C6 C15 123.0(3)
C5 C6 O5 122.2(3)
C5 C6 C15 114.7(3)
C6 C5 S1 112.1(2)
C6 C5 C4 119.6(3)
C4 C5 S1 128.2(2)
C20 C15 C6 129.5(3)
C16 C15 C6 110.1(3)
C16 C15 C20 120.4(3)
O5 C7 H7 107.5
O5 C7 C8 112.3(2)
O5 C7 C22 109.9(2)
C8 C7 H7 107.5
C8 C7 C22 111.8(3)
C22 C7 H7 107.5
C10 C9 C8 120.7(3)
C10 C9 C14 117.7(3)
C14 C9 C8 121.6(3)
C15 C20 H20 120.1
C19 C20 C15 119.7(3)
C19 C20 H20 120.1
C9 C8 C7 116.2(3)
C4 C8 C7 118.1(3)
C4 C8 C9 125.5(3)
C20 C19 C18 118.5(3)
C20 C19 C21 121.5(3)
C18 C19 C21 120.0(3)
C15 C16 S1 112.8(2)
C17 C16 S1 127.1(3)
C17 C16 C15 120.1(3)
C5 C4 C3 116.5(3)
C8 C4 C5 117.6(3)
C8 C4 C3 125.8(3)
C19 C18 H18 118.5
C17 C18 C19 123.1(3)
C17 C18 H18 118.5
C7 C22 H22A 108.8
C7 C22 H22B 108.8
H22A C22 H22B 107.7
C23 C22 C7 113.9(3)
C23 C22 H22A 108.8
C23 C22 H22B 108.8
O1 C3 C4 113.6(3)
O2 C3 O1 123.7(3)
O2 C3 C4 122.6(3)
C22 C23 H23A 108.8
C22 C23 H23B 108.8
H23A C23 H23B 107.7
C24 C23 C22 113.6(3)
C24 C23 H23A 108.8
C24 C23 H23B 108.8
C9 C10 H10 119.7
C11 C10 C9 120.5(3)
C11 C10 H10 119.7
C16 C17 H17 120.9
C18 C17 C16 118.2(3)
C18 C17 H17 120.9
C9 C14 H14 119.4
C13 C14 C9 121.2(3)
C13 C14 H14 119.4
C10 C11 H11 119.7
C12 C11 C10 120.6(3)
C12 C11 H11 119.7
O4 C24 C23 111.5(3)
O3 C24 O4 123.0(4)
O3 C24 C23 125.5(3)
C11 C12 H12 120.0
C11 C12 C13 120.1(3)
C13 C12 H12 120.0
C19 C21 H21A 109.5
C19 C21 H21B 109.5
C19 C21 H21C 109.5
H21A C21 H21B 109.5
H21A C21 H21C 109.5
H21B C21 H21C 109.5
C14 C13 H13 120.1
C12 C13 C14 119.8(4)
C12 C13 H13 120.1
O1 C2 H2A 109.9
O1 C2 H2B 109.9
H2A C2 H2B 108.3
C1 C2 O1 108.9(4)
C1 C2 H2A 109.9
C1 C2 H2B 109.9
C2 C1 H1A 109.5
C2 C1 H1B 109.5
C2 C1 H1C 109.5
H1A C1 H1B 109.5
H1A C1 H1C 109.5
H1B C1 H1C 109.5
O4 C25 H25A 110.2
O4 C25 H25B 110.2
H25A C25 H25B 108.5
C27 C25 O4 107.7(5)
C27 C25 H25A 110.2
C27 C25 H25B 110.2
C26 C25 O4 111.6(7)
C25 C27 H27A 109.5
C25 C27 H27B 109.5
C25 C27 H27C 109.5
H27A C27 H27B 109.5
H27A C27 H27C 109.5
H27B C27 H27C 109.5
C25 C26 H26A 109.5
C25 C26 H26B 109.5
C25 C26 H26C 109.5
H26A C26 H26B 109.5
H26A C26 H26C 109.5
H26B C26 H26C 109.5

loop_
_geom_bond_atom_site_label_1
_geom_bond_atom_site_label_2
_geom_bond_distance
S1 C5 1.737(3)
S1 C16 1.741(3)
O5 C6 1.360(3)
O5 C7 1.447(3)
O1 C3 1.317(4)
O1 C2 1.456(4)
O2 C3 1.198(4)
O4 C24 1.321(4)
O4 C25 1.464(5)
O3 C24 1.191(4)
C6 C5 1.355(4)
C6 C15 1.419(4)
C5 C4 1.456(4)
C15 C20 1.410(4)
C15 C16 1.396(4)
C7 H7 0.9800
C7 C8 1.519(4)
C7 C22 1.521(4)
C9 C8 1.479(4)
C9 C10 1.386(4)
C9 C14 1.393(5)
C20 H20 0.9300
C20 C19 1.374(4)
C8 C4 1.351(4)
C19 C18 1.395(5)
C19 C21 1.501(5)
C16 C17 1.386(4)
C4 C3 1.491(4)
C18 H18 0.9300
C18 C17 1.381(5)
C22 H22A 0.9700
C22 H22B 0.9700
C22 C23 1.520(5)
C23 H23A 0.9700
C23 H23B 0.9700
C23 C24 1.498(5)
C10 H10 0.9300
C10 C11 1.378(4)
C17 H17 0.9300
C14 H14 0.9300
C14 C13 1.375(5)
C11 H11 0.9300
C11 C12 1.362(5)
C12 H12 0.9300
C12 C13 1.368(5)
C21 H21A 0.9600
C21 H21B 0.9600
C21 H21C 0.9600
C13 H13 0.9300
C2 H2A 0.9700
C2 H2B 0.9700
C2 C1 1.455(6)
C1 H1A 0.9600
C1 H1B 0.9600
C1 H1C 0.9600
C25 H25A 0.9700
C25 H25B 0.9700
C25 C27 1.436(10)
C25 C26 1.310(14)
C27 H27A 0.9600
C27 H27B 0.9600
C27 H27C 0.9600
C26 H26A 0.9600
C26 H26B 0.9600
C26 H26C 0.9600

loop_
_geom_torsion_atom_site_label_1
_geom_torsion_atom_site_label_2
_geom_torsion_atom_site_label_3
_geom_torsion_atom_site_label_4
_geom_torsion
S1 C5 C4 C8 -167.4(3)
S1 C5 C4 C3 15.1(4)
S1 C16 C17 C18 177.8(3)
O5 C6 C5 S1 -176.0(2)
O5 C6 C5 C4 0.7(5)
O5 C6 C15 C20 -6.3(5)
O5 C6 C15 C16 176.1(3)
O5 C7 C8 C9 152.9(3)
O5 C7 C8 C4 -32.9(4)
O5 C7 C22 C23 -49.6(3)
C6 O5 C7 C8 48.2(3)
C6 O5 C7 C22 -76.9(3)
C6 C5 C4 C8 16.4(5)
C6 C5 C4 C3 -161.1(3)
C6 C15 C20 C19 -176.7(3)
C6 C15 C16 S1 -0.3(3)
C6 C15 C16 C17 178.5(3)
C5 S1 C16 C15 0.2(3)
C5 S1 C16 C17 -178.6(3)
C5 C6 C15 C20 178.0(3)
C5 C6 C15 C16 0.4(4)
C5 C4 C3 O1 141.4(3)
C5 C4 C3 O2 -35.8(5)
C15 C6 C5 S1 -0.3(4)
C15 C6 C5 C4 176.5(3)
C15 C20 C19 C18 -1.9(5)
C15 C20 C19 C21 176.5(3)
C15 C16 C17 C18 -0.9(5)
C7 O5 C6 C5 -33.8(4)
C7 O5 C6 C15 150.8(3)
C7 C8 C4 C5 1.0(4)
C7 C8 C4 C3 178.3(3)
C7 C22 C23 C24 -66.2(4)
C9 C8 C4 C5 174.6(3)
C9 C8 C4 C3 -8.1(5)
C9 C10 C11 C12 -1.9(5)
C9 C14 C13 C12 -0.7(6)
C20 C15 C16 S1 -178.2(2)
C20 C15 C16 C17 0.7(5)
C20 C19 C18 C17 1.8(6)
C8 C7 C22 C23 -175.0(3)
C8 C9 C10 C11 -179.6(3)
C8 C9 C14 C13 -179.1(3)
C8 C4 C3 O1 -35.9(5)
C8 C4 C3 O2 146.8(4)
C19 C18 C17 C16 -0.4(6)
C16 S1 C5 C6 0.1(3)
C16 S1 C5 C4 -176.4(3)
C16 C15 C20 C19 0.8(5)
C22 C7 C8 C9 -83.0(3)
C22 C7 C8 C4 91.2(3)
C22 C23 C24 O4 171.6(3)
C22 C23 C24 O3 -8.6(6)
C3 O1 C2 C1 -159.9(4)
C10 C9 C8 C7 -52.5(4)
C10 C9 C8 C4 133.8(4)
C10 C9 C14 C13 -0.6(5)
C10 C11 C12 C13 0.5(6)
C14 C9 C8 C7 125.9(3)
C14 C9 C8 C4 -47.8(5)
C14 C9 C10 C11 1.9(5)
C11 C12 C13 C14 0.7(6)
C24 O4 C25 C27 -156.0(7)
C24 O4 C25 C26 -101.2(9)
C21 C19 C18 C17 -176.6(4)
C2 O1 C3 O2 -6.4(5)
C2 O1 C3 C4 176.4(3)
C25 O4 C24 O3 -0.4(7)
C25 O4 C24 C23 179.4(4)
